data_4001918
loop_
_publ_author_name
'Lin, Jian'
'Chai, Ping'
'Diefenbach, Kariem'
'Shatruk, Michael'
'Albrecht-Schmitt, Thomas E.'

_publ_section_title
;
 Challenges in the Search for Magnetic Coupling in 3d/4f Materials:
 Syntheses, Structures, and Magnetic Properties of the Lanthanide Copper
 Heterobimetallic Compounds, RE2Cu(TeO3)2(SO4)2
;
_journal_issue 6
_journal_name_full 'Chemistry of Materials'
_journal_page_first 2187
_journal_paper_doi 10.1021/cm500252q
_journal_volume 26
_journal_year 2014
_chemical_formula_moiety Yb2Cu(TeO3)2(SO4)2
_chemical_formula_sum 'Cu O14 S2 Te2 Yb2'
_chemical_formula_weight 952.94
_chemical_melting_point N//A
_chemical_name_common 'Ytterbium copper tellurite sulfate'
_chemical_name_systematic
; 
 ? 
;
_space_group_IT_number 2
_symmetry_cell_setting triclinic
_symmetry_space_group_name_Hall '-P 1'
_symmetry_space_group_name_H-M 'P -1'
_atom_sites_solution_hydrogens none
_atom_sites_solution_primary direct
_atom_sites_solution_secondary difmap
_audit_creation_method SHELXL-97
_cell_angle_alpha 114.570(2)
_cell_angle_beta 106.545(2)
_cell_angle_gamma 96.272(3)
_cell_formula_units_Z 1
_cell_length_a 5.3283(15)
_cell_length_b 8.041(2)
_cell_length_c 8.113(2)
_cell_measurement_reflns_used 1340
_cell_measurement_temperature 100(2)
_cell_measurement_theta_max 27.490
_cell_measurement_theta_min 2.89
_cell_volume 292.52(13)
_computing_cell_refinement 'smart saint'
_computing_data_collection smart
_computing_data_reduction SAINT
_computing_molecular_graphics 'SHELXP-97 (Sheldrick, 1997)'
_computing_publication_material 'SHELXCIF-97 (Sheldrick, 2000)'
_computing_structure_refinement 'SHELXL-97 (Sheldrick, 1997)'
_computing_structure_solution 'SHELXS-97 (Sheldrick, 1990)'
_diffrn_ambient_temperature 100(2)
_diffrn_detector_area_resol_mean 0
_diffrn_measured_fraction_theta_full 0.991
_diffrn_measured_fraction_theta_max 0.991
_diffrn_measurement_device_type 'BRUKER apex II'
_diffrn_measurement_method '0.5 wide w/ exposures'
_diffrn_radiation_monochromator 'Quazar optics'
_diffrn_radiation_source 'Imus microfocused'
_diffrn_radiation_type MoK\a
_diffrn_radiation_wavelength 0.71073
_diffrn_reflns_av_R_equivalents 0.0230
_diffrn_reflns_av_sigmaI/netI 0.0257
_diffrn_reflns_limit_h_max 6
_diffrn_reflns_limit_h_min -6
_diffrn_reflns_limit_k_max 10
_diffrn_reflns_limit_k_min -10
_diffrn_reflns_limit_l_max 10
_diffrn_reflns_limit_l_min -10
_diffrn_reflns_number 3496
_diffrn_reflns_theta_full 27.49
_diffrn_reflns_theta_max 27.49
_diffrn_reflns_theta_min 2.89
_exptl_absorpt_coefficient_mu 22.979
_exptl_absorpt_correction_T_max 0.795
_exptl_absorpt_correction_T_min 0.396
_exptl_absorpt_correction_type numerical
_exptl_absorpt_process_details SHELTXPREP
_exptl_crystal_colour 'light green'
_exptl_crystal_density_diffrn 5.409
_exptl_crystal_density_method 'not measured'
_exptl_crystal_description block
_exptl_crystal_F_000 417
_exptl_crystal_size_max 0.050
_exptl_crystal_size_mid 0.035
_exptl_crystal_size_min 0.010
_refine_diff_density_max 1.285
_refine_diff_density_min -1.782
_refine_diff_density_rms 0.272
_refine_ls_extinction_coef 0
_refine_ls_extinction_method none
_refine_ls_goodness_of_fit_ref 1.137
_refine_ls_hydrogen_treatment none
_refine_ls_matrix_type full
_refine_ls_number_parameters 97
_refine_ls_number_reflns 1328
_refine_ls_number_restraints 0
_refine_ls_restrained_S_all 1.137
_refine_ls_R_factor_all 0.0190
_refine_ls_R_factor_gt 0.0188
_refine_ls_shift/su_max 0.000
_refine_ls_shift/su_mean 0.000
_refine_ls_structure_factor_coef Fsqd
_refine_ls_weighting_details 'calc w=1/[\s^2^(Fo^2^)+(0.0228P)^2^+0.5287P] where P=(Fo^2^+2Fc^2^)/3'
_refine_ls_weighting_scheme calc
_refine_ls_wR_factor_gt 0.0468
_refine_ls_wR_factor_ref 0.0469
_reflns_number_gt 1306
_reflns_number_total 1328
_reflns_threshold_expression >2sigma(I)
_cod_data_source_file cm500252q_si_002.cif
_cod_data_source_block Yb2Cu(TeO3)2(SO4)2
_cod_original_sg_symbol_H-M P-1
_cod_database_code 4001918

loop_
_symmetry_equiv_pos_as_xyz
'x, y, z'
'-x, -y, -z'

loop_
_atom_site_label
_atom_site_type_symbol
_atom_site_fract_x
_atom_site_fract_y
_atom_site_fract_z
_atom_site_U_iso_or_equiv
_atom_site_adp_type
_atom_site_occupancy
_atom_site_symmetry_multiplicity
_atom_site_calc_flag
_atom_site_refinement_flags
Yb1 Yb -0.16859(4) -0.23458(3) 0.46931(3) 0.00471(8) Uani 1 1 d .
Te1 Te -0.12503(6) 0.23712(4) 0.85647(4) 0.00480(9) Uani 1 1 d .
Cu1 Cu 0.5000 0.5000 1.0000 0.00519(16) Uani 1 2 d S
S1 S 0.4147(2) -0.26997(16) 0.73261(17) 0.0053(2) Uani 1 1 d .
O7 O -0.3834(7) -0.1760(5) 0.6833(5) 0.0089(7) Uani 1 1 d .
O5 O -0.2995(7) -0.5297(5) 0.4182(5) 0.0085(7) Uani 1 1 d .
O6 O 0.1893(7) -0.1761(5) 0.7292(5) 0.0091(7) Uani 1 1 d .
O4 O 0.5445(7) -0.2534(5) 0.9259(5) 0.0094(7) Uani 1 1 d .
O1 O 0.1109(6) 0.4270(5) 0.8492(5) 0.0064(6) Uani 1 1 d .
O2 O -0.4444(6) 0.3054(5) 0.7708(5) 0.0059(6) Uani 1 1 d .
O3 O -0.1288(7) 0.0773(5) 0.6087(5) 0.0065(6) Uani 1 1 d .

loop_
_atom_site_aniso_label
_atom_site_aniso_U_11
_atom_site_aniso_U_22
_atom_site_aniso_U_33
_atom_site_aniso_U_23
_atom_site_aniso_U_13
_atom_site_aniso_U_12
Yb1 0.00470(12) 0.00395(12) 0.00515(12) 0.00213(9) 0.00162(8) 0.00047(8)
Te1 0.00485(15) 0.00507(16) 0.00530(16) 0.00290(13) 0.00227(12) 0.00126(12)
Cu1 0.0043(3) 0.0052(4) 0.0048(4) 0.0012(3) 0.0016(3) 0.0013(3)
S1 0.0037(5) 0.0049(5) 0.0069(6) 0.0030(5) 0.0017(4) -0.0002(4)
O7 0.0118(17) 0.0046(17) 0.0103(18) 0.0030(14) 0.0055(14) -0.0008(13)
O5 0.0118(16) 0.0029(16) 0.0080(17) 0.0001(14) 0.0042(14) 0.0000(13)
O6 0.0093(16) 0.0093(17) 0.0084(17) 0.0037(14) 0.0026(13) 0.0040(14)
O4 0.0079(15) 0.0099(18) 0.0102(18) 0.0058(15) 0.0016(13) 0.0025(14)
O1 0.0062(15) 0.0058(16) 0.0083(17) 0.0039(14) 0.0032(13) 0.0012(13)
O2 0.0047(15) 0.0075(16) 0.0060(16) 0.0028(14) 0.0025(12) 0.0036(12)
O3 0.0111(16) 0.0047(16) 0.0048(16) 0.0019(13) 0.0048(13) 0.0026(13)

loop_
_atom_type_symbol
_atom_type_description
_atom_type_scat_dispersion_real
_atom_type_scat_dispersion_imag
_atom_type_scat_source
Cu Cu 0.3201 1.2651 'International Tables Vol C Tables 4.2.6.8 and 6.1.1.4'
O O 0.0106 0.0060 'International Tables Vol C Tables 4.2.6.8 and 6.1.1.4'
S S 0.1246 0.1234 'International Tables Vol C Tables 4.2.6.8 and 6.1.1.4'
Te Te -0.5308 1.6751 'International Tables Vol C Tables 4.2.6.8 and 6.1.1.4'
Yb Yb -0.3850 5.5486 'International Tables Vol C Tables 4.2.6.8 and 6.1.1.4'

loop_
_geom_angle_atom_site_label_1
_geom_angle_atom_site_label_2
_geom_angle_atom_site_label_3
_geom_angle
_geom_angle_site_symmetry_1
_geom_angle_site_symmetry_3
O2 Yb1 O5 85.70(12) 2_456 .
O2 Yb1 O6 172.55(12) 2_456 .
O5 Yb1 O6 89.83(12) . .
O2 Yb1 O3 94.75(12) 2_456 .
O5 Yb1 O3 155.46(12) . .
O6 Yb1 O3 86.86(12) . .
O2 Yb1 O7 90.89(12) 2_456 .
O5 Yb1 O7 81.96(12) . .
O6 Yb1 O7 82.59(13) . .
O3 Yb1 O7 73.50(12) . .
O2 Yb1 O3 101.19(12) 2_456 2_556
O5 Yb1 O3 135.94(12) . 2_556
O6 Yb1 O3 86.16(12) . 2_556
O3 Yb1 O3 68.10(14) . 2_556
O7 Yb1 O3 140.44(12) . 2_556
O2 Yb1 O1 71.91(11) 2_456 2_556
O5 Yb1 O1 77.71(11) . 2_556
O6 Yb1 O1 112.94(12) . 2_556
O3 Yb1 O1 125.77(11) . 2_556
O7 Yb1 O1 154.14(11) . 2_556
O3 Yb1 O1 63.90(11) 2_556 2_556
O2 Yb1 Cu1 36.52(9) 2_456 1_444
O5 Yb1 Cu1 72.74(9) . 1_444
O6 Yb1 Cu1 146.62(9) . 1_444
O3 Yb1 Cu1 120.53(8) . 1_444
O7 Yb1 Cu1 121.28(9) . 1_444
O3 Yb1 Cu1 87.23(8) 2_556 1_444
O1 Yb1 Cu1 36.58(7) 2_556 1_444
O2 Yb1 S1 161.25(9) 2_456 .
O5 Yb1 S1 80.29(9) . .
O6 Yb1 S1 20.69(9) . .
O3 Yb1 S1 103.17(9) . .
O7 Yb1 S1 99.36(9) . .
O3 Yb1 S1 80.83(9) 2_556 .
O1 Yb1 S1 92.84(8) 2_556 .
Cu1 Yb1 S1 125.98(2) 1_444 .
O2 Yb1 Te1 84.71(9) 2_456 2_556
O5 Yb1 Te1 109.10(9) . 2_556
O6 Yb1 Te1 102.40(9) . 2_556
O3 Yb1 Te1 95.35(8) . 2_556
O7 Yb1 Te1 167.67(9) . 2_556
O3 Yb1 Te1 30.98(8) 2_556 2_556
O1 Yb1 Te1 33.05(7) 2_556 2_556
Cu1 Yb1 Te1 59.573(19) 1_444 2_556
S1 Yb1 Te1 88.15(3) . 2_556
O2 Yb1 Te1 104.79(9) 2_456 .
O5 Yb1 Te1 133.75(9) . .
O6 Yb1 Te1 74.17(9) . .
O3 Yb1 Te1 23.12(8) . .
O7 Yb1 Te1 53.53(8) . .
O3 Yb1 Te1 86.92(8) 2_556 .
O1 Yb1 Te1 148.52(7) 2_556 .
Cu1 Yb1 Te1 138.018(10) 1_444 .
S1 Yb1 Te1 93.91(2) . .
Te1 Yb1 Te1 116.568(15) 2_556 .
O2 Yb1 Yb1 99.68(9) 2_456 2_556
O5 Yb1 Yb1 168.76(9) . 2_556
O6 Yb1 Yb1 85.78(9) . 2_556
O3 Yb1 Yb1 34.62(8) . 2_556
O7 Yb1 Yb1 107.66(8) . 2_556
O3 Yb1 Yb1 33.47(8) 2_556 2_556
O1 Yb1 Yb1 94.48(7) 2_556 2_556
Cu1 Yb1 Yb1 105.803(14) 1_444 2_556
S1 Yb1 Yb1 92.17(2) . 2_556
Te1 Yb1 Yb1 61.989(9) 2_556 2_556
Te1 Yb1 Yb1 54.579(16) . 2_556
O3 Te1 O2 96.57(14) . .
O3 Te1 O1 85.57(15) . .
O2 Te1 O1 96.04(14) . .
O3 Te1 Yb1 39.23(10) . 2_556
O2 Te1 Yb1 101.71(10) . 2_556
O1 Te1 Yb1 46.53(10) . 2_556
O3 Te1 Yb1 27.93(10) . .
O2 Te1 Yb1 107.90(10) . .
O1 Te1 Yb1 109.16(10) . .
Yb1 Te1 Yb1 63.432(15) 2_556 .
O1 Cu1 O1 179.999(1) . 2_667
O1 Cu1 O2 89.98(14) . 2_567
O1 Cu1 O2 90.02(14) 2_667 2_567
O1 Cu1 O2 90.02(14) . 1_655
O1 Cu1 O2 89.98(14) 2_667 1_655
O2 Cu1 O2 180.000(1) 2_567 1_655
O1 Cu1 O4 88.29(12) . 1_565
O1 Cu1 O4 91.71(13) 2_667 1_565
O2 Cu1 O4 82.27(13) 2_567 1_565
O2 Cu1 O4 97.73(13) 1_655 1_565
O1 Cu1 O4 91.71(13) . 2_657
O1 Cu1 O4 88.29(12) 2_667 2_657
O2 Cu1 O4 97.73(13) 2_567 2_657
O2 Cu1 O4 82.27(13) 1_655 2_657
O4 Cu1 O4 180.00(6) 1_565 2_657
O1 Cu1 Yb1 50.35(10) . 2_556
O1 Cu1 Yb1 129.65(10) 2_667 2_556
O2 Cu1 Yb1 138.70(9) 2_567 2_556
O2 Cu1 Yb1 41.30(9) 1_655 2_556
O4 Cu1 Yb1 85.17(9) 1_565 2_556
O4 Cu1 Yb1 94.83(9) 2_657 2_556
O1 Cu1 Yb1 129.65(10) . 1_666
O1 Cu1 Yb1 50.35(10) 2_667 1_666
O2 Cu1 Yb1 41.30(9) 2_567 1_666
O2 Cu1 Yb1 138.70(9) 1_655 1_666
O4 Cu1 Yb1 94.83(9) 1_565 1_666
O4 Cu1 Yb1 85.17(9) 2_657 1_666
Yb1 Cu1 Yb1 180.0 2_556 1_666
O4 S1 O5 111.5(2) . 2_546
O4 S1 O7 109.6(2) . 1_655
O5 S1 O7 109.3(2) 2_546 1_655
O4 S1 O6 110.5(2) . .
O5 S1 O6 107.6(2) 2_546 .
O7 S1 O6 108.3(2) 1_655 .
O4 S1 Yb1 138.90(15) . .
O5 S1 Yb1 80.78(14) 2_546 .
O7 S1 Yb1 101.96(15) 1_655 .
O6 S1 Yb1 32.09(14) . .
S1 O7 Yb1 142.3(2) 1_455 .
S1 O5 Yb1 144.5(2) 2_546 .
S1 O6 Yb1 127.2(2) . .
S1 O4 Cu1 124.6(2) . 1_545
Te1 O1 Cu1 119.61(17) . .
Te1 O1 Yb1 100.43(14) . 2_556
Cu1 O1 Yb1 93.07(12) . 2_556
Te1 O2 Cu1 109.46(16) . 1_455
Te1 O2 Yb1 147.18(18) . 2_456
Cu1 O2 Yb1 102.18(14) 1_455 2_456
Te1 O3 Yb1 128.95(16) . .
Te1 O3 Yb1 109.79(15) . 2_556
Yb1 O3 Yb1 111.91(14) . 2_556

loop_
_geom_bond_atom_site_label_1
_geom_bond_atom_site_label_2
_geom_bond_distance
_geom_bond_site_symmetry_2
Yb1 O2 2.215(3) 2_456
Yb1 O5 2.224(3) .
Yb1 O6 2.235(3) .
Yb1 O3 2.236(3) .
Yb1 O7 2.262(3) .
Yb1 O3 2.304(3) 2_556
Yb1 O1 2.529(3) 2_556
Yb1 Cu1 3.2802(7) 1_444
Yb1 S1 3.3498(14) .
Yb1 Te1 3.4279(7) 2_556
Yb1 Te1 3.7137(8) .
Yb1 Yb1 3.7622(9) 2_556
Te1 O3 1.875(3) .
Te1 O2 1.878(3) .
Te1 O1 1.901(3) .
Te1 Yb1 3.4279(7) 2_556
Cu1 O1 1.958(3) .
Cu1 O1 1.958(3) 2_667
Cu1 O2 1.997(3) 2_567
Cu1 O2 1.997(3) 1_655
Cu1 O4 2.306(3) 1_565
Cu1 O4 2.306(3) 2_657
Cu1 Yb1 3.2802(7) 2_556
Cu1 Yb1 3.2802(7) 1_666
S1 O4 1.464(4) .
S1 O5 1.478(3) 2_546
S1 O7 1.486(3) 1_655
S1 O6 1.487(4) .
O7 S1 1.486(3) 1_455
O5 S1 1.478(3) 2_546
O4 Cu1 2.306(3) 1_545
O1 Yb1 2.529(3) 2_556
O2 Cu1 1.997(3) 1_455
O2 Yb1 2.215(3) 2_456
O3 Yb1 2.304(3) 2_556

loop_
_geom_torsion_atom_site_label_1
_geom_torsion_atom_site_label_2
_geom_torsion_atom_site_label_3
_geom_torsion_atom_site_label_4
_geom_torsion
_geom_torsion_site_symmetry_1
_geom_torsion_site_symmetry_4
O2 Yb1 Te1 O3 -66.4(2) 2_456 .
O5 Yb1 Te1 O3 -164.8(2) . .
O6 Yb1 Te1 O3 121.2(2) . .
O7 Yb1 Te1 O3 -146.3(2) . .
O3 Yb1 Te1 O3 34.4(3) 2_556 .
O1 Yb1 Te1 O3 13.0(3) 2_556 .
Cu1 Yb1 Te1 O3 -48.0(2) 1_444 .
S1 Yb1 Te1 O3 114.9(2) . .
Te1 Yb1 Te1 O3 25.1(2) 2_556 .
Yb1 Yb1 Te1 O3 25.1(2) 2_556 .
O2 Yb1 Te1 O2 2.96(19) 2_456 .
O5 Yb1 Te1 O2 -95.40(16) . .
O6 Yb1 Te1 O2 -169.39(14) . .
O3 Yb1 Te1 O2 69.4(2) . .
O7 Yb1 Te1 O2 -76.94(15) . .
O3 Yb1 Te1 O2 103.73(13) 2_556 .
O1 Yb1 Te1 O2 82.37(17) 2_556 .
Cu1 Yb1 Te1 O2 21.33(11) 1_444 .
S1 Yb1 Te1 O2 -175.70(11) . .
Te1 Yb1 Te1 O2 94.42(11) 2_556 .
Yb1 Yb1 Te1 O2 94.42(11) 2_556 .
O2 Yb1 Te1 O1 -100.29(13) 2_456 .
O5 Yb1 Te1 O1 161.34(16) . .
O6 Yb1 Te1 O1 87.35(14) . .
O3 Yb1 Te1 O1 -33.9(2) . .
O7 Yb1 Te1 O1 179.80(15) . .
O3 Yb1 Te1 O1 0.47(13) 2_556 .
O1 Yb1 Te1 O1 -20.9(2) 2_556 .
Cu1 Yb1 Te1 O1 -81.93(11) 1_444 .
S1 Yb1 Te1 O1 81.05(11) . .
Te1 Yb1 Te1 O1 -8.83(10) 2_556 .
Yb1 Yb1 Te1 O1 -8.83(10) 2_556 .
O2 Yb1 Te1 Yb1 -91.46(9) 2_456 2_556
O5 Yb1 Te1 Yb1 170.18(12) . 2_556
O6 Yb1 Te1 Yb1 96.18(9) . 2_556
O3 Yb1 Te1 Yb1 -25.1(2) . 2_556
O7 Yb1 Te1 Yb1 -171.36(11) . 2_556
O3 Yb1 Te1 Yb1 9.31(8) 2_556 2_556
O1 Yb1 Te1 Yb1 -12.05(14) 2_556 2_556
Cu1 Yb1 Te1 Yb1 -73.10(2) 1_444 2_556
S1 Yb1 Te1 Yb1 89.88(3) . 2_556
Te1 Yb1 Te1 Yb1 0.0 2_556 2_556
O2 Yb1 S1 O4 -124.3(3) 2_456 .
O5 Yb1 S1 O4 -82.1(2) . .
O6 Yb1 S1 O4 34.3(3) . .
O3 Yb1 S1 O4 73.1(2) . .
O7 Yb1 S1 O4 -2.0(2) . .
O3 Yb1 S1 O4 137.9(2) 2_556 .
O1 Yb1 S1 O4 -159.1(2) 2_556 .
Cu1 Yb1 S1 O4 -142.3(2) 1_444 .
Te1 Yb1 S1 O4 168.2(2) 2_556 .
Te1 Yb1 S1 O4 51.7(2) . .
Yb1 Yb1 S1 O4 106.3(2) 2_556 .
O2 Yb1 S1 O5 -12.0(3) 2_456 2_546
O5 Yb1 S1 O5 30.2(2) . 2_546
O6 Yb1 S1 O5 146.6(3) . 2_546
O3 Yb1 S1 O5 -174.57(16) . 2_546
O7 Yb1 S1 O5 110.32(16) . 2_546
O3 Yb1 S1 O5 -109.78(16) 2_556 2_546
O1 Yb1 S1 O5 -46.79(16) 2_556 2_546
Cu1 Yb1 S1 O5 -30.02(14) 1_444 2_546
Te1 Yb1 S1 O5 -79.51(14) 2_556 2_546
Te1 Yb1 S1 O5 163.98(14) . 2_546
Yb1 Yb1 S1 O5 -141.38(14) 2_556 2_546
O2 Yb1 S1 O7 96.0(3) 2_456 1_655
O5 Yb1 S1 O7 138.17(17) . 1_655
O6 Yb1 S1 O7 -105.5(3) . 1_655
O3 Yb1 S1 O7 -66.63(17) . 1_655
O7 Yb1 S1 O7 -141.7(2) . 1_655
O3 Yb1 S1 O7 -1.83(16) 2_556 1_655
O1 Yb1 S1 O7 61.15(16) 2_556 1_655
Cu1 Yb1 S1 O7 77.92(15) 1_444 1_655
Te1 Yb1 S1 O7 28.43(14) 2_556 1_655
Te1 Yb1 S1 O7 -88.07(14) . 1_655
Yb1 Yb1 S1 O7 -33.44(14) 2_556 1_655
O2 Yb1 S1 O6 -158.6(3) 2_456 .
O5 Yb1 S1 O6 -116.4(3) . .
O3 Yb1 S1 O6 38.8(3) . .
O7 Yb1 S1 O6 -36.3(3) . .
O3 Yb1 S1 O6 103.6(3) 2_556 .
O1 Yb1 S1 O6 166.6(3) 2_556 .
Cu1 Yb1 S1 O6 -176.6(3) 1_444 .
Te1 Yb1 S1 O6 133.9(3) 2_556 .
Te1 Yb1 S1 O6 17.4(3) . .
Yb1 Yb1 S1 O6 72.0(3) 2_556 .
O2 Yb1 O7 S1 66.8(4) 2_456 1_455
O5 Yb1 O7 S1 -18.8(3) . 1_455
O6 Yb1 O7 S1 -109.6(4) . 1_455
O3 Yb1 O7 S1 161.5(4) . 1_455
O3 Yb1 O7 S1 175.6(3) 2_556 1_455
O1 Yb1 O7 S1 19.6(5) 2_556 1_455
Cu1 Yb1 O7 S1 45.3(4) 1_444 1_455
S1 Yb1 O7 S1 -97.5(3) . 1_455
Te1 Yb1 O7 S1 135.6(3) 2_556 1_455
Te1 Yb1 O7 S1 174.6(4) . 1_455
Yb1 Yb1 O7 S1 167.2(3) 2_556 1_455
O2 Yb1 O5 S1 46.2(4) 2_456 2_546
O6 Yb1 O5 S1 -139.7(4) . 2_546
O3 Yb1 O5 S1 138.3(3) . 2_546
O7 Yb1 O5 S1 137.7(4) . 2_546
O3 Yb1 O5 S1 -55.4(4) 2_556 2_546
O1 Yb1 O5 S1 -26.2(3) 2_556 2_546
Cu1 Yb1 O5 S1 11.4(3) 1_444 2_546
S1 Yb1 O5 S1 -121.3(4) . 2_546
Te1 Yb1 O5 S1 -36.7(4) 2_556 2_546
Te1 Yb1 O5 S1 152.6(3) . 2_546
Yb1 Yb1 O5 S1 -72.9(6) 2_556 2_546
O4 S1 O6 Yb1 -156.7(2) . .
O5 S1 O6 Yb1 -34.8(3) 2_546 .
O7 S1 O6 Yb1 83.3(3) 1_655 .
O2 Yb1 O6 S1 115.0(9) 2_456 .
O5 Yb1 O6 S1 62.0(3) . .
O3 Yb1 O6 S1 -142.3(3) . .
O7 Yb1 O6 S1 143.9(3) . .
O3 Yb1 O6 S1 -74.1(3) 2_556 .
O1 Yb1 O6 S1 -14.5(3) 2_556 .
Cu1 Yb1 O6 S1 5.0(4) 1_444 .
Te1 Yb1 O6 S1 -47.5(3) 2_556 .
Te1 Yb1 O6 S1 -161.9(3) . .
Yb1 Yb1 O6 S1 -107.6(2) 2_556 .
O5 S1 O4 Cu1 -12.1(3) 2_546 1_545
O7 S1 O4 Cu1 -133.2(2) 1_655 1_545
O6 S1 O4 Cu1 107.5(2) . 1_545
Yb1 S1 O4 Cu1 88.9(3) . 1_545
O3 Te1 O1 Cu1 -103.9(2) . .
O2 Te1 O1 Cu1 159.95(19) . .
Yb1 Te1 O1 Cu1 -99.6(2) 2_556 .
Yb1 Te1 O1 Cu1 -88.71(18) . .
O3 Te1 O1 Yb1 -4.28(13) . 2_556
O2 Te1 O1 Yb1 -100.43(14) . 2_556
Yb1 Te1 O1 Yb1 10.91(13) . 2_556
O1 Cu1 O1 Te1 141(16) 2_667 .
O2 Cu1 O1 Te1 -88.8(2) 2_567 .
O2 Cu1 O1 Te1 91.2(2) 1_655 .
O4 Cu1 O1 Te1 -171.04(19) 1_565 .
O4 Cu1 O1 Te1 8.96(19) 2_657 .
Yb1 Cu1 O1 Te1 103.8(2) 2_556 .
Yb1 Cu1 O1 Te1 -76.2(2) 1_666 .
O1 Cu1 O1 Yb1 38(16) 2_667 2_556
O2 Cu1 O1 Yb1 167.41(12) 2_567 2_556
O2 Cu1 O1 Yb1 -12.59(12) 1_655 2_556
O4 Cu1 O1 Yb1 85.14(12) 1_565 2_556
O4 Cu1 O1 Yb1 -94.86(12) 2_657 2_556
Yb1 Cu1 O1 Yb1 180.0 1_666 2_556
O3 Te1 O2 Cu1 -175.23(16) . 1_455
O1 Te1 O2 Cu1 -89.01(17) . 1_455
Yb1 Te1 O2 Cu1 -135.80(12) 2_556 1_455
Yb1 Te1 O2 Cu1 158.59(11) . 1_455
O3 Te1 O2 Yb1 20.9(3) . 2_456
O1 Te1 O2 Yb1 107.1(3) . 2_456
Yb1 Te1 O2 Yb1 60.3(3) 2_556 2_456
Yb1 Te1 O2 Yb1 -5.3(3) . 2_456
O2 Te1 O3 Yb1 -116.3(2) . .
O1 Te1 O3 Yb1 148.1(2) . .
Yb1 Te1 O3 Yb1 143.2(3) 2_556 .
O2 Te1 O3 Yb1 100.49(16) . 2_556
O1 Te1 O3 Yb1 4.91(15) . 2_556
Yb1 Te1 O3 Yb1 -143.2(3) . 2_556
O2 Yb1 O3 Te1 117.2(2) 2_456 .
O5 Yb1 O3 Te1 27.2(4) . .
O6 Yb1 O3 Te1 -55.5(2) . .
O7 Yb1 O3 Te1 27.7(2) . .
O3 Yb1 O3 Te1 -142.6(3) 2_556 .
O1 Yb1 O3 Te1 -171.67(17) 2_556 .
Cu1 Yb1 O3 Te1 144.73(16) 1_444 .
S1 Yb1 O3 Te1 -68.3(2) . .
Te1 Yb1 O3 Te1 -157.63(19) 2_556 .
Yb1 Yb1 O3 Te1 -142.6(3) 2_556 .
O2 Yb1 O3 Yb1 -100.16(15) 2_456 2_556
O5 Yb1 O3 Yb1 169.8(2) . 2_556
O6 Yb1 O3 Yb1 87.12(15) . 2_556
O7 Yb1 O3 Yb1 170.32(17) . 2_556
O3 Yb1 O3 Yb1 0.0 2_556 2_556
O1 Yb1 O3 Yb1 -29.1(2) 2_556 2_556
Cu1 Yb1 O3 Yb1 -72.68(15) 1_444 2_556
S1 Yb1 O3 Yb1 74.30(13) . 2_556
Te1 Yb1 O3 Yb1 -15.05(13) 2_556 2_556
Te1 Yb1 O3 Yb1 142.6(3) . 2_556
